data_7004285
loop_
_publ_author_name
'Pilet, Guillaume'
'Tommasino, Jean-Bernard'
'Fenain, Fabrice'
'Matrak, Rita'
'M\'edebielle, Maurice'

_publ_section_title
;
 Trifluoromethylated enaminones and their explorative coordination
 chemistry with Cu(ii): synthesis, redox properties and structural
 characterization of the complexes
;
_journal_issue 41
_journal_name_full 'Dalton Transactions'
_journal_page_first 5621
_journal_page_last 5626
_journal_paper_doi 10.1039/b805071f
_journal_year 2008
_chemical_formula_moiety 'C11 H6 Cu0.50 F3 N2 O1'
_chemical_formula_sum 'C11 H6 Cu0.5 F3 N2 O'
_chemical_formula_weight 270.95
_space_group_IT_number 14
_symmetry_cell_setting monoclinic
_symmetry_space_group_name_Hall '-P 2yn'
_symmetry_space_group_name_H-M 'P 1 21/n 1'
_atom_sites_solution_hydrogens geom
_atom_sites_solution_primary direct
_cell_angle_alpha 90
_cell_angle_beta 92.757(2)
_cell_angle_gamma 90
_cell_formula_units_Z 8
_cell_length_a 10.2689(4)
_cell_length_b 10.2371(4)
_cell_length_c 21.4894(10)
_cell_measurement_reflns_used 4327
_cell_measurement_temperature 290
_cell_measurement_theta_max 27
_cell_measurement_theta_min 1
_cell_volume 2256.43(16)
_computing_cell_refinement 'DENZO/SCALEPACK (Otwinowski & Minor, 1997)'
_computing_data_collection 'COLLECT (Nonius, 1997-2001).'
_computing_data_reduction 'DENZO/SCALEPACK (Otwinowski & Minor, 1997)'
_computing_molecular_graphics 'CAMERON (Watkin et al., 1996)'
_computing_publication_material 'CRYSTALS (Betteridge et al., 2003)'
_computing_structure_refinement 'CRYSTALS (Betteridge et al., 2003)'
_computing_structure_solution 'SIR92 (Altomare et al., 1994)'
_diffrn_ambient_temperature 290
_diffrn_measured_fraction_theta_full 0.982
_diffrn_measured_fraction_theta_max 0.967
_diffrn_measurement_device_type 'Nonius KappaCCD'
_diffrn_measurement_method \w/2\q
_diffrn_radiation_monochromator graphite
_diffrn_radiation_type 'Mo K\a'
_diffrn_radiation_wavelength 0.71073
_diffrn_reflns_av_R_equivalents 0.044
_diffrn_reflns_limit_h_max 13
_diffrn_reflns_limit_h_min -13
_diffrn_reflns_limit_k_max 13
_diffrn_reflns_limit_k_min -12
_diffrn_reflns_limit_l_max 27
_diffrn_reflns_limit_l_min -27
_diffrn_reflns_number 8447
_diffrn_reflns_theta_full 25.056
_diffrn_reflns_theta_max 27.534
_diffrn_reflns_theta_min 1.898
_diffrn_standards_number 0
_exptl_absorpt_coefficient_mu 1.045
_exptl_absorpt_correction_T_max 0.8123
_exptl_absorpt_correction_T_min 0.7340
_exptl_absorpt_correction_type none
_exptl_crystal_colour green
_exptl_crystal_density_diffrn 1.595
_exptl_crystal_density_method 'not measured'
_exptl_crystal_description plate
_exptl_crystal_F_000 1084
_exptl_crystal_size_max 0.31
_exptl_crystal_size_mid 0.30
_exptl_crystal_size_min 0.20
_refine_diff_density_max 0.27
_refine_diff_density_min -0.44
_refine_ls_extinction_method None
_refine_ls_goodness_of_fit_ref 1.1652
_refine_ls_hydrogen_treatment refxyz
_refine_ls_matrix_type full
_refine_ls_number_parameters 352
_refine_ls_number_reflns 2282
_refine_ls_number_restraints 84
_refine_ls_R_factor_all 0.1045
_refine_ls_R_factor_gt 0.0460
_refine_ls_shift/su_max 0.004280
_refine_ls_structure_factor_coef F
_refine_ls_weighting_details
;
Method, part 1, Chebychev polynomial, (Watkin, 1994, Prince, 1982)
[weight] = 1.0/[A~0~*T~0~(x)+A~1~*T~1~(x) ... +A~n-1~]*T~n-1~(x)]
where A~i~ are the Chebychev coefficients listed below and x= Fcalc/Fmax
Method = Robust Weighting (Prince, 1982)
W = [weight] * [1-(deltaF/6*sigmaF)^2^]^2^
A~i~ are:
0.537 0.339 0.354
;
_refine_ls_weighting_scheme calc
_refine_ls_wR_factor_all 0.0810
_refine_ls_wR_factor_gt 0.0493
_refine_ls_wR_factor_ref 0.0459
_reflns_limit_h_max 13
_reflns_limit_h_min -13
_reflns_limit_k_max 13
_reflns_limit_k_min 0
_reflns_limit_l_max 27
_reflns_limit_l_min 0
_reflns_number_gt 2628
_reflns_number_total 5027
_reflns_threshold_expression I>2.0\s(I)
_cod_data_source_file b805071f.txt
_cod_data_source_block 1
_cod_depositor_comments
;
The following automatic conversions were performed:
'_symmetry_cell_setting' value 'Monoclinic' changed to 'monoclinic'
according to '/home/saulius/struct/CIF-dictionaries/cif_core.dic'
dictionary named 'cif_core.dic' version 2.4.1 from 2010-06-29.

Automatic conversion script
Id: cif_fix_enum 1527 2010-12-29 10:47:43Z saulius 
;
_cod_original_sg_symbol_H-M 'P 1 21/n 1 '
_cod_original_formula_sum 'C11 H6 Cu0.50 F3 N2 O1'
_cod_database_code 7004285

loop_
_symmetry_equiv_pos_as_xyz
x,y,z
-x,-y,-z
-x+1/2,y+1/2,-z+1/2
x+1/2,-y+1/2,z+1/2

loop_
_atom_site_label
_atom_site_type_symbol
_atom_site_fract_x
_atom_site_fract_y
_atom_site_fract_z
_atom_site_U_iso_or_equiv
_atom_site_occupancy
_atom_site_adp_type
_atom_site_refinement_flags_posn
_atom_site_refinement_flags_adp
_atom_site_refinement_flags_occupancy
_atom_site_disorder_assembly
_atom_site_disorder_group
_oxford_atom_site_special_shape
_atom_site_attached_hydrogens
Cu1 Cu 0.26684(5) 0.22862(5) 0.51042(2) 0.0488 1.0000 Uani . . . . . . .
N1 N 0.6925(4) 0.0158(4) 0.4694(2) 0.0714 1.0000 Uani . . . . . . .
C2 C 0.6434(4) 0.1025(4) 0.4437(2) 0.0560 1.0000 Uani . . . . . . .
C3 C 0.5868(4) 0.2135(4) 0.41166(18) 0.0537 1.0000 Uani D . . . . . .
C4 C 0.6220(4) 0.2398(5) 0.3515(2) 0.0737 1.0000 Uani D . . . . . .
C5 C 0.5694(5) 0.3450(5) 0.3201(2) 0.0865 1.0000 Uani D . . . . . .
C6 C 0.4822(5) 0.4243(5) 0.3485(2) 0.0789 1.0000 Uani D . . . . . .
C7 C 0.4448(4) 0.3993(4) 0.4083(2) 0.0661 1.0000 Uani D . . . . . .
C8 C 0.4971(4) 0.2932(4) 0.44079(18) 0.0481 1.0000 Uani D . . . . . .
N9 N 0.4547(3) 0.2659(3) 0.50116(14) 0.0478 1.0000 Uani D . . . . . .
C10 C 0.5411(4) 0.2574(3) 0.54701(18) 0.0507 1.0000 Uani D . . . . . .
C11 C 0.5143(4) 0.2290(4) 0.60948(19) 0.0579 1.0000 Uani D . . . . . .
C12 C 0.3917(4) 0.2226(4) 0.63069(17) 0.0517 1.0000 Uani D . . . . . .
O13 O 0.2843(3) 0.2361(3) 0.59941(12) 0.0571 1.0000 Uani . . . . . . .
C14 C 0.3708(5) 0.1988(6) 0.6989(2) 0.0761 1.0000 Uani . . . . . . .
F15 F 0.2990(4) 0.0943(4) 0.70722(15) 0.1181 1.0000 Uani . . . . . . .
F16 F 0.3106(4) 0.2959(4) 0.72481(15) 0.1241 1.0000 Uani . . . . . . .
F17 F 0.4812(4) 0.1820(5) 0.73254(14) 0.1271 1.0000 Uani . . . . . . .
N21 N 0.2213(4) 0.5497(4) 0.5172(2) 0.0743 1.0000 Uani . . . . . . .
C22 C 0.1517(4) 0.4966(4) 0.5482(2) 0.0559 1.0000 Uani . . . . . . .
C23 C 0.0627(4) 0.4291(4) 0.58598(19) 0.0562 1.0000 Uani D . . . . . .
C24 C 0.0131(4) 0.4908(5) 0.6373(2) 0.0731 1.0000 Uani D . . . . . .
C25 C -0.0741(4) 0.4268(5) 0.6736(2) 0.0859 1.0000 Uani D . . . . . .
C26 C -0.1130(4) 0.3015(5) 0.6572(2) 0.0834 1.0000 Uani D . . . . . .
C27 C -0.0654(4) 0.2404(4) 0.6062(2) 0.0651 1.0000 Uani D . . . . . .
C28 C 0.0223(4) 0.3023(4) 0.56998(17) 0.0485 1.0000 Uani D . . . . . .
N29 N 0.0748(3) 0.2431(3) 0.51647(15) 0.0476 1.0000 Uani D . . . . . .
C30 C -0.0072(4) 0.1904(4) 0.4761(2) 0.0606 1.0000 Uani D . . . . . .
C31 C 0.0245(4) 0.1345(4) 0.4186(2) 0.0650 1.0000 Uani D . . . . . .
C32 C 0.1455(4) 0.1434(4) 0.39614(19) 0.0558 1.0000 Uani D . . . . . .
O33 O 0.2479(3) 0.1891(3) 0.42323(13) 0.0620 1.0000 Uani . . . . . . .
C34 C 0.1707(5) 0.0974(5) 0.3308(2) 0.0726 1.0000 Uani . . . . . . .
F35 F 0.2621(4) 0.0068(4) 0.32977(15) 0.1077 1.0000 Uani . . . . . . .
F36 F 0.2090(4) 0.1951(4) 0.29539(13) 0.1034 1.0000 Uani . . . . . . .
F37 F 0.0663(3) 0.0458(4) 0.30103(14) 0.1051 1.0000 Uani . . . . . . .
H161 H 0.0391(15) 0.5754(18) 0.6468(8) 0.0867 1.0000 Uiso D . . . . . .
H162 H -0.1060(15) 0.468(2) 0.7083(8) 0.1039 1.0000 Uiso D . . . . . .
H163 H -0.1723(15) 0.2583(19) 0.6806(8) 0.0991 1.0000 Uiso D . . . . . .
H164 H -0.0918(15) 0.1554(18) 0.5960(8) 0.0767 1.0000 Uiso D . . . . . .
H142 H 0.3844(14) 0.4521(17) 0.4269(9) 0.0782 1.0000 Uiso D . . . . . .
H143 H 0.4462(15) 0.4959(17) 0.3270(9) 0.0939 1.0000 Uiso D . . . . . .
H144 H 0.5939(16) 0.3623(18) 0.2791(9) 0.1029 1.0000 Uiso D . . . . . .
H145 H 0.6819(14) 0.1848(17) 0.3329(9) 0.0870 1.0000 Uiso D . . . . . .
H1 H 0.5841(19) 0.2150(10) 0.6378(9) 0.0666 1.0000 Uiso D . . . . . .
H4 H -0.0398(19) 0.0915(13) 0.3943(9) 0.0748 1.0000 Uiso D . . . . . .
H301 H -0.0950(18) 0.1904(12) 0.4857(9) 0.0722 1.0000 Uiso D . . . . . .
H101 H 0.6286(18) 0.2747(10) 0.5378(9) 0.0599 1.0000 Uiso D . . . . . .

loop_
_atom_site_aniso_label
_atom_site_aniso_U_11
_atom_site_aniso_U_22
_atom_site_aniso_U_33
_atom_site_aniso_U_23
_atom_site_aniso_U_13
_atom_site_aniso_U_12
Cu1 0.0439(3) 0.0608(3) 0.0420(2) -0.0004(2) 0.00499(17) 0.0007(2)
N1 0.070(2) 0.062(2) 0.082(3) 0.003(2) 0.010(2) 0.006(2)
C2 0.052(2) 0.057(3) 0.060(3) -0.004(2) 0.013(2) -0.006(2)
C3 0.057(2) 0.051(2) 0.055(2) 0.0024(19) 0.0174(19) -0.002(2)
C4 0.077(3) 0.078(3) 0.069(3) 0.004(3) 0.028(2) 0.004(3)
C5 0.101(4) 0.100(4) 0.062(3) 0.017(3) 0.036(3) 0.003(3)
C6 0.097(4) 0.072(3) 0.069(3) 0.027(3) 0.019(3) 0.009(3)
C7 0.077(3) 0.061(3) 0.063(3) 0.012(2) 0.020(2) 0.004(2)
C8 0.048(2) 0.050(2) 0.048(2) -0.0004(18) 0.0084(17) -0.0057(18)
N9 0.0516(17) 0.0472(18) 0.0453(17) 0.0031(14) 0.0098(15) -0.0019(15)
C10 0.0432(19) 0.057(3) 0.052(2) 0.0016(18) 0.0055(17) -0.0060(17)
C11 0.049(2) 0.072(3) 0.051(2) 0.007(2) -0.0044(18) -0.002(2)
C12 0.055(2) 0.056(2) 0.045(2) 0.0046(18) 0.0002(18) -0.0001(19)
O13 0.0502(15) 0.076(2) 0.0455(14) 0.0005(13) 0.0064(12) 0.0040(14)
C14 0.077(3) 0.096(4) 0.055(3) 0.009(3) -0.001(3) -0.006(3)
F15 0.146(3) 0.136(3) 0.074(2) 0.0263(19) 0.019(2) -0.041(3)
F16 0.173(4) 0.145(3) 0.0573(18) -0.0161(19) 0.033(2) 0.029(3)
F17 0.105(3) 0.219(4) 0.0563(19) 0.035(2) -0.0085(19) 0.001(3)
N21 0.077(3) 0.064(2) 0.083(3) 0.002(2) 0.007(2) -0.011(2)
C22 0.060(3) 0.046(2) 0.061(3) -0.0058(19) 0.002(2) -0.006(2)
C23 0.057(2) 0.050(2) 0.061(3) -0.006(2) 0.006(2) 0.002(2)
C24 0.081(3) 0.062(3) 0.077(3) -0.024(2) 0.017(3) -0.009(2)
C25 0.087(4) 0.090(4) 0.083(4) -0.026(3) 0.032(3) -0.007(3)
C26 0.075(3) 0.093(4) 0.085(4) -0.013(3) 0.033(3) -0.011(3)
C27 0.062(2) 0.061(3) 0.073(3) -0.006(2) 0.020(2) -0.009(2)
C28 0.045(2) 0.053(3) 0.048(2) -0.0061(17) 0.0090(18) 0.0024(17)
N29 0.0481(16) 0.0433(19) 0.0516(18) -0.0057(14) 0.0052(15) 0.0001(14)
C30 0.045(2) 0.062(3) 0.075(3) -0.016(2) 0.003(2) -0.0024(19)
C31 0.058(3) 0.070(3) 0.065(3) -0.022(2) -0.004(2) -0.004(2)
C32 0.061(3) 0.053(3) 0.053(2) -0.0026(19) -0.002(2) 0.002(2)
O33 0.0543(17) 0.086(2) 0.0459(15) -0.0039(14) 0.0071(14) -0.0051(14)
C34 0.082(3) 0.080(3) 0.056(3) -0.004(3) 0.000(3) 0.003(3)
F35 0.123(3) 0.121(3) 0.079(2) -0.0282(18) 0.0104(18) 0.042(2)
F36 0.142(3) 0.114(3) 0.0558(17) 0.0099(16) 0.0122(17) -0.021(2)
F37 0.116(3) 0.129(3) 0.0687(19) -0.0315(18) -0.0096(18) -0.015(2)

loop_
_atom_type_symbol
_atom_type_scat_dispersion_real
_atom_type_scat_dispersion_imag
_atom_type_scat_Cromer_Mann_a1
_atom_type_scat_Cromer_Mann_b1
_atom_type_scat_Cromer_Mann_a2
_atom_type_scat_Cromer_Mann_b2
_atom_type_scat_Cromer_Mann_a3
_atom_type_scat_Cromer_Mann_b3
_atom_type_scat_Cromer_Mann_a4
_atom_type_scat_Cromer_Mann_b4
_atom_type_scat_Cromer_Mann_c
_atom_type_scat_source
C 0.0033 0.0016 2.3100 20.8439 1.0200 10.2075 1.5886 0.5687 0.8650 51.6512 0.2156 'International Tables Vol C 4.2.6.8 and 6.1.1.4'
H 0.0000 0.0000 0.4930 10.5109 0.3229 26.1257 0.1402 3.1424 0.0408 57.7998 0.0030 'International Tables Vol C 4.2.6.8 and 6.1.1.4'
N 0.0061 0.0033 12.2126 0.0057 3.1322 9.8933 2.0125 28.9975 1.1663 0.5826 -11.5290 'International Tables Vol C 4.2.6.8 and 6.1.1.4'
O 0.0106 0.0060 3.0485 13.2771 2.2868 5.7011 1.5463 0.3239 0.8670 32.9089 0.2508 'International Tables Vol C 4.2.6.8 and 6.1.1.4'
F 0.0171 0.0103 3.5392 10.2825 2.6412 4.2944 1.5170 0.2615 1.0243 26.1476 0.2776 'International Tables Vol C 4.2.6.8 and 6.1.1.4'
Cu 0.3201 1.2651 13.3380 3.5828 7.1676 0.2470 5.6158 11.3966 1.6735 64.8126 1.1910 'International Tables Vol C 4.2.6.8 and 6.1.1.4'

loop_
_geom_angle_atom_site_label_1
_geom_angle_site_symmetry_1
_geom_angle_atom_site_label_2
_geom_angle_site_symmetry_2
_geom_angle_atom_site_label_3
_geom_angle_site_symmetry_3
_geom_angle
_geom_angle_publ_flag
N1 2_656 Cu1 . N9 . 93.06(13) yes
N1 2_656 Cu1 . O13 . 82.18(13) yes
N9 . Cu1 . O13 . 92.74(12) yes
N1 2_656 Cu1 . N29 . 102.41(12) yes
N9 . Cu1 . N29 . 164.51(12) yes
O13 . Cu1 . N29 . 88.70(12) yes
N1 2_656 Cu1 . O33 . 88.12(14) yes
N9 . Cu1 . O33 . 89.76(12) yes
O13 . Cu1 . O33 . 170.10(13) yes
N29 . Cu1 . O33 . 91.44(13) yes
Cu1 2_656 N1 . C2 . 153.7(4) yes
N1 . C2 . C3 . 177.8(5) yes
C2 . C3 . C4 . 118.9(4) yes
C2 . C3 . C8 . 120.4(4) yes
C4 . C3 . C8 . 120.7(4) yes
C3 . C4 . C5 . 119.9(4) yes
C3 . C4 . H145 . 119.2(13) no
C5 . C4 . H145 . 120.9(13) no
C4 . C5 . C6 . 119.7(4) yes
C4 . C5 . H144 . 119.5(13) no
C6 . C5 . H144 . 120.8(13) no
C5 . C6 . C7 . 121.4(4) yes
C5 . C6 . H143 . 119.7(13) no
C7 . C6 . H143 . 119.0(13) no
C6 . C7 . C8 . 119.7(4) yes
C6 . C7 . H142 . 120.9(13) no
C8 . C7 . H142 . 119.5(13) no
C3 . C8 . C7 . 118.6(4) yes
C3 . C8 . N9 . 122.2(3) yes
C7 . C8 . N9 . 119.2(3) yes
C8 . N9 . Cu1 . 118.2(2) yes
C8 . N9 . C10 . 118.7(3) yes
Cu1 . N9 . C10 . 122.9(2) yes
N9 . C10 . C11 . 125.3(3) yes
N9 . C10 . H101 . 116.8(12) no
C11 . C10 . H101 . 117.9(12) no
C10 . C11 . C12 . 123.6(4) yes
C10 . C11 . H1 . 118.4(12) no
C12 . C11 . H1 . 118.0(13) no
C11 . C12 . O13 . 127.6(4) yes
C11 . C12 . C14 . 120.6(4) yes
O13 . C12 . C14 . 111.7(4) yes
C12 . O13 . Cu1 . 124.1(2) yes
C12 . C14 . F15 . 111.7(4) yes
C12 . C14 . F16 . 112.5(4) yes
F15 . C14 . F16 . 106.3(5) yes
C12 . C14 . F17 . 113.1(4) yes
F15 . C14 . F17 . 106.9(5) yes
F16 . C14 . F17 . 106.0(5) yes
N21 . C22 . C23 . 178.8(5) yes
C22 . C23 . C24 . 120.0(4) yes
C22 . C23 . C28 . 119.9(4) yes
C24 . C23 . C28 . 120.0(4) yes
C23 . C24 . C25 . 120.3(4) yes
C23 . C24 . H161 . 119.1(13) no
C25 . C24 . H161 . 120.6(13) no
C24 . C25 . C26 . 119.0(4) yes
C24 . C25 . H162 . 120.0(13) no
C26 . C25 . H162 . 121.0(13) no
C25 . C26 . C27 . 121.0(5) yes
C25 . C26 . H163 . 119.8(13) no
C27 . C26 . H163 . 119.2(13) no
C26 . C27 . C28 . 120.7(4) yes
C26 . C27 . H164 . 120.1(13) no
C28 . C27 . H164 . 119.2(13) no
C23 . C28 . C27 . 118.9(4) yes
C23 . C28 . N29 . 118.2(3) yes
C27 . C28 . N29 . 122.9(3) yes
C28 . N29 . Cu1 . 119.9(2) yes
C28 . N29 . C30 . 117.2(3) yes
Cu1 . N29 . C30 . 122.7(3) yes
N29 . C30 . C31 . 125.7(4) yes
N29 . C30 . H301 . 117.1(13) no
C31 . C30 . H301 . 117.2(13) no
C30 . C31 . C32 . 122.4(4) yes
C30 . C31 . H4 . 119.6(13) no
C32 . C31 . H4 . 118.0(13) no
C31 . C32 . O33 . 128.0(4) yes
C31 . C32 . C34 . 120.5(4) yes
O33 . C32 . C34 . 111.5(4) yes
C32 . O33 . Cu1 . 124.7(3) yes
C32 . C34 . F35 . 112.7(4) yes
C32 . C34 . F36 . 111.4(4) yes
F35 . C34 . F36 . 106.8(4) yes
C32 . C34 . F37 . 113.5(4) yes
F35 . C34 . F37 . 105.7(4) yes
F36 . C34 . F37 . 106.2(4) yes

loop_
_geom_bond_atom_site_label_1
_geom_bond_site_symmetry_1
_geom_bond_atom_site_label_2
_geom_bond_site_symmetry_2
_geom_bond_distance
_geom_bond_publ_flag
Cu1 . N1 2_656 2.570(4) yes
Cu1 . N9 . 1.986(3) yes
Cu1 . O13 . 1.914(3) yes
Cu1 . N29 . 1.988(3) yes
Cu1 . O33 . 1.918(3) yes
N1 . C2 . 1.149(6) yes
C2 . C3 . 1.437(6) yes
C3 . C4 . 1.385(6) yes
C3 . C8 . 1.401(6) yes
C4 . C5 . 1.369(7) yes
C4 . H145 . 0.936(18) no
C5 . C6 . 1.375(7) yes
C5 . H144 . 0.944(19) no
C6 . C7 . 1.382(6) yes
C6 . H143 . 0.933(19) no
C7 . C8 . 1.385(6) yes
C7 . H142 . 0.927(18) no
C8 . N9 . 1.416(5) yes
N9 . C10 . 1.297(5) yes
C10 . C11 . 1.413(5) yes
C10 . H101 . 0.946(18) no
C11 . C12 . 1.361(6) yes
C11 . H1 . 0.929(18) no
C12 . O13 . 1.272(5) yes
C12 . C14 . 1.511(6) yes
C14 . F15 . 1.316(6) yes
C14 . F16 . 1.309(6) yes
C14 . F17 . 1.326(6) yes
N21 . C22 . 1.139(5) yes
C22 . C23 . 1.429(6) yes
C23 . C24 . 1.389(6) yes
C23 . C28 . 1.400(6) yes
C24 . C25 . 1.380(7) yes
C24 . H161 . 0.926(18) no
C25 . C26 . 1.383(7) yes
C25 . H162 . 0.931(19) no
C26 . C27 . 1.373(6) yes
C26 . H163 . 0.921(19) no
C27 . C28 . 1.373(6) yes
C27 . H164 . 0.934(18) no
C28 . N29 . 1.429(5) yes
N29 . C30 . 1.297(5) yes
C30 . C31 . 1.415(6) yes
C30 . H301 . 0.935(18) no
C31 . C32 . 1.357(6) yes
C31 . H4 . 0.932(18) no
C32 . O33 . 1.267(5) yes
C32 . C34 . 1.516(6) yes
C34 . F35 . 1.321(6) yes
C34 . F36 . 1.328(6) yes
C34 . F37 . 1.330(6) yes
